data_7134250
loop_
_publ_author_name
'Zhou, Wen'
'McKearney, Declan'
'Okada, Yusuke'
'Kobayashi, Nagao'
'Leznoff, Daniel B.'

_publ_section_title
;
 Isolating the ring-redox states of boron sub-phthalocyanines.
;
_journal_issue 19
_journal_name_full 'Chemical communications (Cambridge, England)'
_journal_page_first 3832
_journal_page_last 3835
_journal_paper_doi 10.1039/d4cc06727d
_journal_volume 61
_journal_year 2025
_chemical_formula_moiety '2(C12 H6 B0.5 F0.5 N3), 2(C3 H3)'
_chemical_formula_sum 'C30 H18 B F N6'
_chemical_formula_weight 492.31
_space_group_crystal_system monoclinic
_space_group_IT_number 11
_space_group_name_Hall '-P 2yb'
_space_group_name_H-M_alt 'P 1 21/m 1'
_atom_sites_solution_hydrogens mixed
_atom_sites_solution_primary iterative
_audit_creation_date 2024-06-26
_audit_creation_method
;
Olex2 1.5
(compiled 2024.02.16 svn.r378c4104 for OlexSys, GUI svn.r6928)
;
_audit_update_record
;
2024-07-06 deposited with the CCDC.	2025-01-21 downloaded from the CCDC.
;
_cell_angle_alpha 90
_cell_angle_beta 108.756(4)
_cell_angle_gamma 90
_cell_formula_units_Z 4
_cell_length_a 10.8237(7)
_cell_length_b 14.3172(10)
_cell_length_c 16.0555(12)
_cell_measurement_reflns_used 9880
_cell_measurement_temperature 150(2)
_cell_measurement_theta_max 66.65
_cell_measurement_theta_min 2.91
_cell_volume 2355.9(3)
_computing_molecular_graphics 'Olex2 1.5 (Dolomanov et al., 2009)'
_computing_publication_material 'Olex2 1.5 (Dolomanov et al., 2009)'
_computing_structure_refinement 'SHELXL 2018/3 (Sheldrick, 2015)'
_computing_structure_solution 'olex2.solve 1.5 (Bourhis et al., 2015)'
_diffrn_ambient_temperature 150.15
_diffrn_measured_fraction_theta_full 0.980
_diffrn_measured_fraction_theta_max 0.980
_diffrn_measurement_device_type 'Bruker APEX-II CCD'
_diffrn_measurement_method '\f and \w scans'
_diffrn_radiation_type CuK\a
_diffrn_radiation_wavelength 1.54178
_diffrn_reflns_av_R_equivalents 0.0380
_diffrn_reflns_av_unetI/netI 0.0349
_diffrn_reflns_Laue_measured_fraction_full 0.980
_diffrn_reflns_Laue_measured_fraction_max 0.980
_diffrn_reflns_limit_h_max 12
_diffrn_reflns_limit_h_min -12
_diffrn_reflns_limit_k_max 17
_diffrn_reflns_limit_k_min -16
_diffrn_reflns_limit_l_max 15
_diffrn_reflns_limit_l_min -18
_diffrn_reflns_number 21028
_diffrn_reflns_point_group_measured_fraction_full 0.980
_diffrn_reflns_point_group_measured_fraction_max 0.980
_diffrn_reflns_theta_full 66.646
_diffrn_reflns_theta_max 66.646
_diffrn_reflns_theta_min 4.242
_diffrn_standards_number 0
_exptl_absorpt_coefficient_mu 0.728
_exptl_absorpt_correction_T_max 0.7528
_exptl_absorpt_correction_T_min 0.6452
_exptl_absorpt_correction_type multi-scan
_exptl_absorpt_process_details
;
SADABS-2016/2 (Bruker,2016/2) was used for absorption correction.
wR2(int) was 0.0884 before and 0.0505 after correction.
The Ratio of minimum to maximum transmission is 0.8571.
The \l/2 correction factor is Not present.
;
_exptl_crystal_colour Purple
_exptl_crystal_density_diffrn 1.388
_exptl_crystal_description Block
_exptl_crystal_F_000 1016
_exptl_crystal_size_max 0.221
_exptl_crystal_size_mid 0.151
_exptl_crystal_size_min 0.091
_refine_diff_density_max 1.039
_refine_diff_density_min -0.461
_refine_diff_density_rms 0.056
_refine_ls_extinction_method none
_refine_ls_goodness_of_fit_ref 1.049
_refine_ls_hydrogen_treatment constr
_refine_ls_matrix_type full
_refine_ls_number_parameters 361
_refine_ls_number_reflns 4261
_refine_ls_number_restraints 84
_refine_ls_restrained_S_all 1.109
_refine_ls_R_factor_all 0.0576
_refine_ls_R_factor_gt 0.0522
_refine_ls_shift/su_max 0.001
_refine_ls_shift/su_mean 0.000
_refine_ls_structure_factor_coef Fsqd
_refine_ls_weighting_details 'w=1/[\s^2^(Fo^2^)+(0.0740P)^2^+1.9676P] where P=(Fo^2^+2Fc^2^)/3'
_refine_ls_weighting_scheme calc
_refine_ls_wR_factor_gt 0.1418
_refine_ls_wR_factor_ref 0.1465
_reflns_Friedel_coverage 0.000
_reflns_number_gt 3764
_reflns_number_total 4261
_reflns_threshold_expression 'I > 2\s(I)'
_cod_data_source_file d4cc06727d2.cif
_cod_data_source_block subpcbf_1_0m_a
_cod_depositor_comments
;
The following automatic conversions were performed:

data item '_exptl_absorpt_correction_type' value 'Multi-scan' was
changed to 'multi-scan' in accordance with the
/home/data/users/saulius/crontab/automatic-downloads/rss-feeds/RSC/lib/dictionaries/cif_core.dic
dictionary named 'cif_core.dic' version 2.4.2 last updated on
2011-04-26.

Automatic conversion script
Id: cif_fix_values 8170 2020-07-09 18:12:32Z antanas 

 Adding full bibliography for 7134249--7134252.cif.
;
_cod_database_code 7134250
_shelx_shelxl_version_number 2018/3
_shelx_space_group_comment
;
The symmetry employed for this shelxl refinement is uniquely defined
by the following loop, which should always be used as a source of
symmetry information in preference to the above space-group names.
They are only intended as comments.
;
_olex2_refinement_description
;
1. Fixed Uiso
 At 1.2 times of:
  All C(H) groups
2. Uiso/Uaniso restraints and constraints
C49 \\sim C50 \\sim C51 \\sim C52 \\sim C53 \\sim C54 \\sim C55 \\sim C56:
within 2A with sigma of 0.01 and sigma for terminal atoms of 0.02 within 2A
Uanis(C49) \\sim Ueq, Uanis(C50) \\sim Ueq, Uanis(C51) \\sim Ueq, Uanis(C52)
\\sim Ueq, Uanis(C53) \\sim Ueq, Uanis(C54) \\sim Ueq, Uanis(C55) \\sim Ueq,
Uanis(C56) \\sim Ueq: with sigma of 0.01 and sigma for terminal atoms of 0.02
3.a Riding coordinates:
 C1(H1), C13(H13)
3.b Aromatic/amide H refined with riding coordinates:
 C2(H2), C7(H7), C8(H8), C9(H9), C10(H10), C14(H14), C19(H19), C20(H20),
 C21(H21), C22(H22), C49(H49), C50(H50), C51(H51), C52(H52), C53(H53), C54(H54),
  C55(H55), C56(H56)
;
_olex2_submission_special_instructions 'No special instructions were received'

loop_
_space_group_symop_operation_xyz
'x, y, z'
'-x, y+1/2, -z'
'-x, -y, -z'
'x, -y-1/2, z'

loop_
_atom_site_label
_atom_site_type_symbol
_atom_site_fract_x
_atom_site_fract_y
_atom_site_fract_z
_atom_site_U_iso_or_equiv
_atom_site_adp_type
_atom_site_occupancy
_atom_site_site_symmetry_order
_atom_site_calc_flag
_atom_site_refinement_flags_posn
_atom_site_refinement_flags_adp
_atom_site_refinement_flags_occupancy
_atom_site_disorder_assembly
_atom_site_disorder_group
F1 F 0.00480(15) 0.750000 0.18648(11) 0.0303(4) Uani 1 2 d S T P . .
N1 N 0.2409(2) 0.750000 0.23696(15) 0.0230(5) Uani 1 2 d S T P . .
N2 N 0.28429(16) 0.58873(12) 0.22569(11) 0.0265(4) Uani 1 1 d . . . . .
N3 N 0.12827(15) 0.66775(12) 0.10756(11) 0.0248(4) Uani 1 1 d . . . . .
N4 N 0.0643(2) 0.750000 -0.02846(16) 0.0277(5) Uani 1 2 d S T P . .
C1 C 0.6282(2) 0.70132(17) 0.45436(14) 0.0352(5) Uani 1 1 d . . . . .
H1 H 0.699613 0.669040 0.494216 0.042 Uiso 1 1 d R U . . .
C2 C 0.5270(2) 0.65065(16) 0.39770(13) 0.0313(5) Uani 1 1 d . . . . .
H2 H 0.528190 0.584306 0.397594 0.038 Uiso 1 1 calc R U . . .
C3 C 0.42292(19) 0.70035(14) 0.34069(13) 0.0264(4) Uani 1 1 d . . . . .
C4 C 0.30914(19) 0.67045(14) 0.26896(13) 0.0243(4) Uani 1 1 d . . . . .
C5 C 0.20026(19) 0.59049(14) 0.14323(13) 0.0256(4) Uani 1 1 d . . . . .
C6 C 0.18872(19) 0.52834(14) 0.06951(14) 0.0279(4) Uani 1 1 d . . . . .
C7 C 0.2388(2) 0.43967(15) 0.06507(15) 0.0339(5) Uani 1 1 d . . . . .
H7 H 0.285451 0.406737 0.117032 0.041 Uiso 1 1 calc R U . . .
C8 C 0.2187(2) 0.40075(16) -0.01715(17) 0.0401(6) Uani 1 1 d . . . . .
H8 H 0.251400 0.339999 -0.021452 0.048 Uiso 1 1 calc R U . . .
C9 C 0.1512(2) 0.44905(17) -0.09398(16) 0.0387(5) Uani 1 1 d . . . . .
H9 H 0.138412 0.420321 -0.149463 0.046 Uiso 1 1 calc R U . . .
C10 C 0.1028(2) 0.53775(16) -0.09075(14) 0.0328(5) Uani 1 1 d . . . . .
H10 H 0.058352 0.570624 -0.143229 0.039 Uiso 1 1 calc R U . . .
C11 C 0.12096(19) 0.57789(14) -0.00844(14) 0.0280(4) Uani 1 1 d . . . . .
C12 C 0.09159(18) 0.67002(15) 0.01784(13) 0.0256(4) Uani 1 1 d . . . . .
B1 B 0.1167(3) 0.750000 0.1616(2) 0.0244(6) Uani 1 2 d S T P . .
F2 F 0.80682(16) 0.250000 0.58057(10) 0.0292(4) Uani 1 2 d S T P . .
N5 N 0.6380(2) 0.250000 0.43802(15) 0.0235(5) Uani 1 2 d S T P . .
N6 N 0.63116(16) 0.08860(12) 0.40109(11) 0.0264(4) Uani 1 1 d . . . . .
N7 N 0.83428(15) 0.16778(11) 0.45627(10) 0.0237(4) Uani 1 1 d . . . . .
N8 N 1.0149(2) 0.250000 0.43804(15) 0.0264(5) Uani 1 2 d S T P . .
C13 C 0.2209(2) 0.20130(17) 0.25664(15) 0.0362(5) Uani 1 1 d . . . . .
H13 H 0.144336 0.168569 0.223982 0.043 Uiso 1 1 d R U . . .
C14 C 0.3303(2) 0.15062(16) 0.30406(14) 0.0310(5) Uani 1 1 d . . . . .
H14 H 0.330472 0.084285 0.302598 0.037 Uiso 1 1 calc R U . . .
C15 C 0.43993(19) 0.20041(14) 0.35393(13) 0.0257(4) Uani 1 1 d . . . . .
C16 C 0.57170(19) 0.17035(14) 0.40366(13) 0.0244(4) Uani 1 1 d . . . . .
C17 C 0.76180(19) 0.09033(14) 0.42254(13) 0.0249(4) Uani 1 1 d . . . . .
C18 C 0.84933(19) 0.02791(14) 0.39671(12) 0.0254(4) Uani 1 1 d . . . . .
C19 C 0.8325(2) -0.06142(15) 0.36022(14) 0.0302(5) Uani 1 1 d . . . . .
H19 H 0.753528 -0.094882 0.351585 0.036 Uiso 1 1 calc R U . . .
C20 C 0.9338(2) -0.09994(15) 0.33698(14) 0.0349(5) Uani 1 1 d . . . . .
H20 H 0.925080 -0.161502 0.313722 0.042 Uiso 1 1 calc R U . . .
C21 C 1.0488(2) -0.05034(16) 0.34694(14) 0.0349(5) Uani 1 1 d . . . . .
H21 H 1.116382 -0.078624 0.329909 0.042 Uiso 1 1 calc R U . . .
C22 C 1.0660(2) 0.03895(15) 0.38104(13) 0.0300(5) Uani 1 1 d . . . . .
H22 H 1.143580 0.072941 0.386342 0.036 Uiso 1 1 calc R U . . .
C23 C 0.96655(19) 0.07802(14) 0.40754(13) 0.0265(4) Uani 1 1 d . . . . .
C24 C 0.95082(18) 0.17010(14) 0.44047(13) 0.0253(4) Uani 1 1 d . . . . .
B2 B 0.7803(3) 0.250000 0.4904(2) 0.0248(6) Uani 1 2 d S T P . .
C49 C 0.5930(5) 0.750000 0.1914(3) 0.0638(11) Uani 1 2 d S TU P . .
H49 H 0.655843 0.750000 0.248543 0.077 Uiso 1 2 calc R U P . .
C50 C 0.5491(4) 0.6678(3) 0.1515(2) 0.0765(10) Uani 1 1 d . U . . .
H50 H 0.581588 0.610591 0.180213 0.092 Uiso 1 1 calc R U . . .
C51 C 0.4570(4) 0.6674(4) 0.0689(3) 0.0910(13) Uani 1 1 d . U . . .
H51 H 0.425095 0.609946 0.040537 0.109 Uiso 1 1 calc R U . . .
C52 C 0.4121(5) 0.750000 0.0285(3) 0.0879(17) Uani 1 2 d S TU P . .
H52 H 0.348953 0.749999 -0.028545 0.105 Uiso 1 2 calc R U P . .
C53 C 0.5290(4) 0.250000 0.1759(3) 0.0534(10) Uani 1 2 d S TU P . .
H53 H 0.436389 0.250000 0.158476 0.064 Uiso 1 2 calc R U P . .
C54 C 0.5947(3) 0.1667(3) 0.1882(2) 0.0629(8) Uani 1 1 d . U . . .
H54 H 0.548355 0.109247 0.179896 0.076 Uiso 1 1 calc R U . . .
C55 C 0.7296(4) 0.1675(4) 0.2130(2) 0.0868(12) Uani 1 1 d . U . . .
H55 H 0.776429 0.110227 0.222270 0.104 Uiso 1 1 calc R U . . .
C56 C 0.7953(6) 0.250000 0.2242(3) 0.0924(18) Uani 1 2 d S TU P . .
H56 H 0.887788 0.250000 0.240005 0.111 Uiso 1 2 calc R U P . .

loop_
_atom_site_aniso_label
_atom_site_aniso_U_11
_atom_site_aniso_U_22
_atom_site_aniso_U_33
_atom_site_aniso_U_23
_atom_site_aniso_U_13
_atom_site_aniso_U_12
F1 0.0251(8) 0.0300(9) 0.0396(10) 0.000 0.0158(7) 0.000
N1 0.0246(11) 0.0210(11) 0.0246(12) 0.000 0.0092(9) 0.000
N2 0.0291(9) 0.0228(8) 0.0288(9) 0.0020(7) 0.0110(7) 0.0000(7)
N3 0.0226(8) 0.0231(9) 0.0282(9) -0.0011(7) 0.0074(6) -0.0027(6)
N4 0.0211(11) 0.0295(13) 0.0302(13) 0.000 0.0051(9) 0.000
C1 0.0284(11) 0.0496(13) 0.0252(11) 0.0051(9) 0.0052(8) 0.0047(10)
C2 0.0328(11) 0.0340(11) 0.0279(11) 0.0045(8) 0.0108(8) 0.0058(9)
C3 0.0274(10) 0.0279(11) 0.0257(10) 0.0008(8) 0.0111(8) 0.0005(8)
C4 0.0253(10) 0.0242(10) 0.0256(10) 0.0032(8) 0.0112(8) 0.0010(8)
C5 0.0244(10) 0.0212(9) 0.0328(11) 0.0002(8) 0.0114(8) -0.0024(8)
C6 0.0271(10) 0.0239(10) 0.0347(11) -0.0032(8) 0.0126(8) -0.0057(8)
C7 0.0391(12) 0.0241(10) 0.0412(12) -0.0008(9) 0.0166(10) -0.0024(9)
C8 0.0515(14) 0.0253(11) 0.0490(14) -0.0091(10) 0.0238(11) -0.0035(10)
C9 0.0474(13) 0.0340(12) 0.0385(13) -0.0120(10) 0.0189(10) -0.0101(10)
C10 0.0305(11) 0.0359(12) 0.0316(11) -0.0055(9) 0.0092(9) -0.0087(9)
C11 0.0243(10) 0.0270(11) 0.0330(11) -0.0047(8) 0.0096(8) -0.0068(8)
C12 0.0204(9) 0.0289(10) 0.0264(10) -0.0026(8) 0.0060(7) -0.0030(8)
B1 0.0232(15) 0.0224(15) 0.0279(16) 0.000 0.0088(12) 0.000
F2 0.0324(9) 0.0315(9) 0.0237(8) 0.000 0.0088(7) 0.000
N5 0.0246(12) 0.0217(12) 0.0253(12) 0.000 0.0093(9) 0.000
N6 0.0287(9) 0.0223(8) 0.0287(9) 0.0025(7) 0.0102(7) -0.0003(7)
N7 0.0248(8) 0.0227(9) 0.0221(8) 0.0017(6) 0.0056(6) 0.0013(7)
N8 0.0238(12) 0.0278(13) 0.0254(12) 0.000 0.0047(9) 0.000
C13 0.0237(10) 0.0441(13) 0.0389(12) -0.0025(10) 0.0075(9) -0.0050(9)
C14 0.0291(10) 0.0308(11) 0.0345(11) -0.0027(9) 0.0123(9) -0.0046(9)
C15 0.0255(10) 0.0263(11) 0.0274(10) -0.0006(8) 0.0114(8) -0.0006(8)
C16 0.0284(10) 0.0218(10) 0.0250(10) 0.0001(8) 0.0112(8) -0.0034(8)
C17 0.0289(10) 0.0209(9) 0.0246(10) 0.0035(7) 0.0082(8) 0.0009(8)
C18 0.0291(10) 0.0234(10) 0.0233(10) 0.0052(7) 0.0077(8) 0.0045(8)
C19 0.0379(11) 0.0230(10) 0.0298(11) 0.0037(8) 0.0109(9) 0.0033(9)
C20 0.0476(13) 0.0246(11) 0.0348(12) 0.0019(9) 0.0163(10) 0.0075(9)
C21 0.0402(12) 0.0354(12) 0.0320(11) 0.0039(9) 0.0154(9) 0.0134(10)
C22 0.0272(10) 0.0333(11) 0.0295(11) 0.0056(9) 0.0089(8) 0.0063(9)
C23 0.0283(10) 0.0262(10) 0.0226(10) 0.0043(8) 0.0047(8) 0.0058(8)
C24 0.0225(9) 0.0281(10) 0.0227(9) 0.0026(8) 0.0037(7) 0.0030(8)
B2 0.0276(16) 0.0225(15) 0.0237(15) 0.000 0.0075(12) 0.000
C49 0.057(2) 0.089(3) 0.046(2) 0.000 0.0158(18) 0.000
C50 0.069(2) 0.101(3) 0.068(2) 0.0009(19) 0.0341(16) -0.0172(19)
C51 0.073(2) 0.138(4) 0.075(2) -0.026(2) 0.0426(19) -0.046(2)
C52 0.048(2) 0.172(5) 0.050(3) 0.000 0.025(2) 0.000
C53 0.051(2) 0.064(2) 0.051(2) 0.000 0.0241(17) 0.000
C54 0.078(2) 0.070(2) 0.0483(16) 0.0098(14) 0.0297(14) 0.0146(16)
C55 0.090(3) 0.135(3) 0.0437(17) 0.0260(19) 0.0328(16) 0.052(2)
C56 0.061(3) 0.179(6) 0.042(2) 0.000 0.023(2) 0.000

loop_
_atom_type_symbol
_atom_type_description
_atom_type_scat_dispersion_real
_atom_type_scat_dispersion_imag
_atom_type_scat_source
C C 0.0181 0.0091 'International Tables Vol C Tables 4.2.6.8 and 6.1.1.4'
H H 0.0000 0.0000 'International Tables Vol C Tables 4.2.6.8 and 6.1.1.4'
B B 0.0090 0.0039 'International Tables Vol C Tables 4.2.6.8 and 6.1.1.4'
F F 0.0727 0.0534 'International Tables Vol C Tables 4.2.6.8 and 6.1.1.4'
N N 0.0311 0.0180 'International Tables Vol C Tables 4.2.6.8 and 6.1.1.4'

loop_
_geom_angle_atom_site_label_1
_geom_angle_atom_site_label_2
_geom_angle_atom_site_label_3
_geom_angle
_geom_angle_site_symmetry_1
_geom_angle_site_symmetry_3
_geom_angle_publ_flag
C4 N1 C4 113.1(2) . 4_575 ?
C4 N1 B1 122.87(12) 4_575 . ?
C4 N1 B1 122.87(12) . . ?
C4 N2 C5 116.92(17) . . ?
C5 N3 B1 122.55(18) . . ?
C12 N3 C5 113.20(17) . . ?
C12 N3 B1 122.96(18) . . ?
C12 N4 C12 116.7(2) 4_575 . ?
C1 C1 H1 119.1 4_575 . ?
C2 C1 C1 121.63(13) . 4_575 ?
C2 C1 H1 119.3 . . ?
C1 C2 H2 121.1 . . ?
C1 C2 C3 117.7(2) . . ?
C3 C2 H2 121.1 . . ?
C2 C3 C3 120.64(13) . 4_575 ?
C2 C3 C4 131.9(2) . . ?
C3 C3 C4 107.12(11) 4_575 . ?
N1 C4 C3 105.69(17) . . ?
N2 C4 N1 122.56(18) . . ?
N2 C4 C3 130.08(18) . . ?
N2 C5 N3 122.78(18) . . ?
N2 C5 C6 130.11(18) . . ?
N3 C5 C6 105.41(17) . . ?
C7 C6 C5 131.9(2) . . ?
C7 C6 C11 120.7(2) . . ?
C11 C6 C5 107.25(18) . . ?
C6 C7 H7 120.9 . . ?
C8 C7 C6 118.2(2) . . ?
C8 C7 H7 120.9 . . ?
C7 C8 H8 119.3 . . ?
C7 C8 C9 121.3(2) . . ?
C9 C8 H8 119.3 . . ?
C8 C9 H9 119.4 . . ?
C10 C9 C8 121.2(2) . . ?
C10 C9 H9 119.4 . . ?
C9 C10 H10 120.8 . . ?
C9 C10 C11 118.3(2) . . ?
C11 C10 H10 120.8 . . ?
C6 C11 C12 107.29(18) . . ?
C10 C11 C6 120.3(2) . . ?
C10 C11 C12 132.3(2) . . ?
N3 C12 C11 105.58(17) . . ?
N4 C12 N3 122.73(19) . . ?
N4 C12 C11 130.00(19) . . ?
F1 B1 N1 114.0(2) . . ?
F1 B1 N3 114.21(16) . 4_575 ?
F1 B1 N3 114.21(16) . . ?
N3 B1 N1 104.47(17) . . ?
N3 B1 N1 104.47(17) 4_575 . ?
N3 B1 N3 104.3(2) . 4_575 ?
C16 N5 C16 113.2(2) . 4_565 ?
C16 N5 B2 122.59(12) . . ?
C16 N5 B2 122.59(12) 4_565 . ?
C16 N6 C17 116.82(17) . . ?
C17 N7 B2 122.87(18) . . ?
C24 N7 C17 113.17(17) . . ?
C24 N7 B2 122.86(18) . . ?
C24 N8 C24 116.6(2) . 4_565 ?
C13 C13 H13 119.6 4_565 . ?
C14 C13 C13 121.51(13) . 4_565 ?
C14 C13 H13 118.9 . . ?
C13 C14 H14 121.1 . . ?
C13 C14 C15 117.7(2) . . ?
C15 C14 H14 121.1 . . ?
C14 C15 C15 120.73(13) . 4_565 ?
C14 C15 C16 131.71(19) . . ?
C15 C15 C16 107.17(11) 4_565 . ?
N5 C16 C15 105.63(17) . . ?
N6 C16 N5 123.04(18) . . ?
N6 C16 C15 129.40(18) . . ?
N6 C17 N7 122.66(18) . . ?
N6 C17 C18 130.01(18) . . ?
N7 C17 C18 105.54(17) . . ?
C19 C18 C17 132.33(19) . . ?
C19 C18 C23 120.43(19) . . ?
C23 C18 C17 107.02(17) . . ?
C18 C19 H19 120.9 . . ?
C20 C19 C18 118.1(2) . . ?
C20 C19 H19 120.9 . . ?
C19 C20 H20 119.3 . . ?
C19 C20 C21 121.4(2) . . ?
C21 C20 H20 119.3 . . ?
C20 C21 H21 119.4 . . ?
C22 C21 C20 121.2(2) . . ?
C22 C21 H21 119.4 . . ?
C21 C22 H22 120.9 . . ?
C21 C22 C23 118.2(2) . . ?
C23 C22 H22 120.9 . . ?
C18 C23 C24 107.40(17) . . ?
C22 C23 C18 120.48(19) . . ?
C22 C23 C24 131.9(2) . . ?
N7 C24 C23 105.63(17) . . ?
N8 C24 N7 122.82(19) . . ?
N8 C24 C23 129.84(19) . . ?
F2 B2 N5 114.7(2) . . ?
F2 B2 N7 114.21(16) . . ?
F2 B2 N7 114.21(16) . 4_565 ?
N7 B2 N5 104.27(17) . . ?
N7 B2 N5 104.27(17) 4_565 . ?
N7 B2 N7 104.0(2) . 4_565 ?
C50 C49 H49 119.4 4_575 . ?
C50 C49 H49 119.4 . . ?
C50 C49 C50 121.2(5) . 4_575 ?
C49 C50 H50 120.2 . . ?
C49 C50 C51 119.7(4) . . ?
C51 C50 H50 120.2 . . ?
C50 C51 H51 120.3 . . ?
C52 C51 C50 119.5(5) . . ?
C52 C51 H51 120.3 . . ?
C51 C52 C51 120.6(5) . 4_575 ?
C51 C52 H52 119.7 4_575 . ?
C51 C52 H52 119.7 . . ?
C54 C53 H53 119.5 . . ?
C54 C53 H53 119.5 4_565 . ?
C54 C53 C54 121.1(4) . 4_565 ?
C53 C54 H54 120.5 . . ?
C53 C54 C55 119.0(4) . . ?
C55 C54 H54 120.5 . . ?
C54 C55 H55 119.9 . . ?
C56 C55 C54 120.2(4) . . ?
C56 C55 H55 119.9 . . ?
C55 C56 C55 120.5(5) . 4_565 ?
C55 C56 H56 119.8 . . ?
C55 C56 H56 119.8 4_565 . ?

loop_
_geom_bond_atom_site_label_1
_geom_bond_atom_site_label_2
_geom_bond_distance
_geom_bond_site_symmetry_2
_geom_bond_publ_flag
F1 B1 1.393(4) . ?
N1 C4 1.365(2) . ?
N1 C4 1.365(2) 4_575 ?
N1 B1 1.492(4) . ?
N2 C4 1.343(3) . ?
N2 C5 1.344(3) . ?
N3 C5 1.368(3) . ?
N3 C12 1.366(3) . ?
N3 B1 1.491(2) . ?
N4 C12 1.345(2) 4_575 ?
N4 C12 1.345(2) . ?
C1 C1 1.394(5) 4_575 ?
C1 H1 0.9498 . ?
C1 C2 1.383(3) . ?
C2 H2 0.9500 . ?
C2 C3 1.396(3) . ?
C3 C3 1.422(4) 4_575 ?
C3 C4 1.454(3) . ?
C5 C6 1.454(3) . ?
C6 C7 1.391(3) . ?
C6 C11 1.420(3) . ?
C7 H7 0.9500 . ?
C7 C8 1.384(3) . ?
C8 H8 0.9500 . ?
C8 C9 1.398(4) . ?
C9 H9 0.9500 . ?
C9 C10 1.381(3) . ?
C10 H10 0.9500 . ?
C10 C11 1.396(3) . ?
C11 C12 1.451(3) . ?
F2 B2 1.383(4) . ?
N5 C16 1.366(2) . ?
N5 C16 1.366(2) 4_565 ?
N5 B2 1.499(4) . ?
N6 C16 1.343(3) . ?
N6 C17 1.344(3) . ?
N7 C17 1.366(3) . ?
N7 C24 1.365(3) . ?
N7 B2 1.494(3) . ?
N8 C24 1.345(2) . ?
N8 C24 1.345(2) 4_565 ?
C13 C13 1.395(5) 4_565 ?
C13 H13 0.9499 . ?
C13 C14 1.388(3) . ?
C14 H14 0.9500 . ?
C14 C15 1.395(3) . ?
C15 C15 1.420(4) 4_565 ?
C15 C16 1.458(3) . ?
C17 C18 1.456(3) . ?
C18 C19 1.394(3) . ?
C18 C23 1.419(3) . ?
C19 H19 0.9500 . ?
C19 C20 1.382(3) . ?
C20 H20 0.9500 . ?
C20 C21 1.397(3) . ?
C21 H21 0.9500 . ?
C21 C22 1.380(3) . ?
C22 H22 0.9500 . ?
C22 C23 1.396(3) . ?
C23 C24 1.451(3) . ?
C49 H49 0.9500 . ?
C49 C50 1.351(5) 4_575 ?
C49 C50 1.351(5) . ?
C50 H50 0.9500 . ?
C50 C51 1.379(5) . ?
C51 H51 0.9500 . ?
C51 C52 1.362(6) . ?
C52 H52 0.9500 . ?
C53 H53 0.9500 . ?
C53 C54 1.370(4) . ?
C53 C54 1.370(4) 4_565 ?
C54 H54 0.9500 . ?
C54 C55 1.385(5) . ?
C55 H55 0.9500 . ?
C55 C56 1.361(5) . ?
C56 H56 0.9500 . ?

loop_
_geom_torsion_atom_site_label_1
_geom_torsion_atom_site_label_2
_geom_torsion_atom_site_label_3
_geom_torsion_atom_site_label_4
_geom_torsion
_geom_torsion_site_symmetry_1
_geom_torsion_site_symmetry_2
_geom_torsion_site_symmetry_3
_geom_torsion_site_symmetry_4
_geom_torsion_publ_flag
N2 C5 C6 C7 15.8(4) . . . . ?
N2 C5 C6 C11 -158.7(2) . . . . ?
N3 C5 C6 C7 -179.0(2) . . . . ?
N3 C5 C6 C11 6.5(2) . . . . ?
C1 C1 C2 C3 -0.8(2) 4_575 . . . ?
C1 C2 C3 C3 0.8(2) . . . 4_575 ?
C1 C2 C3 C4 173.7(2) . . . . ?
C2 C3 C4 N1 179.9(2) . . . . ?
C2 C3 C4 N2 -14.8(4) . . . . ?
C3 C3 C4 N1 -6.49(17) 4_575 . . . ?
C3 C3 C4 N2 158.78(18) 4_575 . . . ?
C4 N1 C4 N2 -155.35(14) 4_575 . . . ?
C4 N1 C4 C3 11.3(3) 4_575 . . . ?
C4 N1 B1 F1 -96.5(2) 4_575 . . . ?
C4 N1 B1 F1 96.5(2) . . . . ?
C4 N1 B1 N3 28.9(3) 4_575 . . 4_575 ?
C4 N1 B1 N3 -138.17(19) . . . 4_575 ?
C4 N1 B1 N3 -28.9(3) . . . . ?
C4 N1 B1 N3 138.17(19) 4_575 . . . ?
C4 N2 C5 N3 -8.9(3) . . . . ?
C4 N2 C5 C6 154.1(2) . . . . ?
C5 N2 C4 N1 8.6(3) . . . . ?
C5 N2 C4 C3 -154.5(2) . . . . ?
C5 N3 C12 N4 -155.0(2) . . . . ?
C5 N3 C12 C11 11.5(2) . . . . ?
C5 N3 B1 F1 -96.7(3) . . . . ?
C5 N3 B1 N1 28.5(3) . . . . ?
C5 N3 B1 N3 137.90(16) . . . 4_575 ?
C5 C6 C7 C8 -175.0(2) . . . . ?
C5 C6 C11 C10 175.72(18) . . . . ?
C5 C6 C11 C12 0.1(2) . . . . ?
C6 C7 C8 C9 0.6(3) . . . . ?
C6 C11 C12 N3 -6.7(2) . . . . ?
C6 C11 C12 N4 158.5(2) . . . . ?
C7 C6 C11 C10 0.5(3) . . . . ?
C7 C6 C11 C12 -175.12(18) . . . . ?
C7 C8 C9 C10 0.5(4) . . . . ?
C8 C9 C10 C11 -1.1(3) . . . . ?
C9 C10 C11 C6 0.6(3) . . . . ?
C9 C10 C11 C12 174.9(2) . . . . ?
C10 C11 C12 N3 178.4(2) . . . . ?
C10 C11 C12 N4 -16.4(4) . . . . ?
C11 C6 C7 C8 -1.1(3) . . . . ?
C12 N3 C5 N2 155.13(18) . . . . ?
C12 N3 C5 C6 -11.4(2) . . . . ?
C12 N3 B1 F1 97.1(2) . . . . ?
C12 N3 B1 N1 -137.64(19) . . . . ?
C12 N3 B1 N3 -28.2(3) . . . 4_575 ?
C12 N4 C12 N3 8.8(4) 4_575 . . . ?
C12 N4 C12 C11 -154.18(16) 4_575 . . . ?
B1 N1 C4 N2 12.8(3) . . . . ?
B1 N1 C4 C3 179.5(2) . . . . ?
B1 N3 C5 N2 -12.2(3) . . . . ?
B1 N3 C5 C6 -178.78(19) . . . . ?
B1 N3 C12 N4 12.3(3) . . . . ?
B1 N3 C12 C11 178.80(19) . . . . ?
N6 C17 C18 C19 -16.7(4) . . . . ?
N6 C17 C18 C23 157.89(19) . . . . ?
N7 C17 C18 C19 178.6(2) . . . . ?
N7 C17 C18 C23 -6.9(2) . . . . ?
C13 C13 C14 C15 1.6(2) 4_565 . . . ?
C13 C14 C15 C15 -1.6(2) . . . 4_565 ?
C13 C14 C15 C16 -173.5(2) . . . . ?
C14 C15 C16 N5 179.0(2) . . . . ?
C14 C15 C16 N6 14.7(4) . . . . ?
C15 C15 C16 N5 6.34(17) 4_565 . . . ?
C15 C15 C16 N6 -157.96(17) 4_565 . . . ?
C16 N5 C16 N6 154.51(14) 4_565 . . . ?
C16 N5 C16 C15 -11.0(3) 4_565 . . . ?
C16 N5 B2 F2 -97.8(2) . . . . ?
C16 N5 B2 F2 97.8(2) 4_565 . . . ?
C16 N5 B2 N7 136.6(2) . . . 4_565 ?
C16 N5 B2 N7 -27.9(3) 4_565 . . 4_565 ?
C16 N5 B2 N7 -136.6(2) 4_565 . . . ?
C16 N5 B2 N7 27.9(3) . . . . ?
C16 N6 C17 N7 8.2(3) . . . . ?
C16 N6 C17 C18 -154.3(2) . . . . ?
C17 N6 C16 N5 -9.3(3) . . . . ?
C17 N6 C16 C15 152.6(2) . . . . ?
C17 N7 C24 N8 155.3(2) . . . . ?
C17 N7 C24 C23 -11.1(2) . . . . ?
C17 N7 B2 F2 96.9(3) . . . . ?
C17 N7 B2 N5 -29.0(3) . . . . ?
C17 N7 B2 N7 -137.99(16) . . . 4_565 ?
C17 C18 C19 C20 175.3(2) . . . . ?
C17 C18 C23 C22 -174.69(18) . . . . ?
C17 C18 C23 C24 0.5(2) . . . . ?
C18 C19 C20 C21 -1.9(3) . . . . ?
C18 C23 C24 N7 6.1(2) . . . . ?
C18 C23 C24 N8 -159.0(2) . . . . ?
C19 C18 C23 C22 0.6(3) . . . . ?
C19 C18 C23 C24 175.79(17) . . . . ?
C19 C20 C21 C22 0.5(3) . . . . ?
C20 C21 C22 C23 1.5(3) . . . . ?
C21 C22 C23 C18 -2.1(3) . . . . ?
C21 C22 C23 C24 -175.9(2) . . . . ?
C22 C23 C24 N7 -179.5(2) . . . . ?
C22 C23 C24 N8 15.4(4) . . . . ?
C23 C18 C19 C20 1.4(3) . . . . ?
C24 N7 C17 N6 -154.73(18) . . . . ?
C24 N7 C17 C18 11.4(2) . . . . ?
C24 N7 B2 F2 -95.9(2) . . . . ?
C24 N7 B2 N5 138.15(18) . . . . ?
C24 N7 B2 N7 29.2(3) . . . 4_565 ?
C24 N8 C24 N7 -8.5(4) 4_565 . . . ?
C24 N8 C24 C23 154.35(15) 4_565 . . . ?
B2 N5 C16 N6 -11.3(3) . . . . ?
B2 N5 C16 C15 -176.9(2) . . . . ?
B2 N7 C17 N6 13.6(3) . . . . ?
B2 N7 C17 C18 179.70(18) . . . . ?
B2 N7 C24 N8 -13.0(3) . . . . ?
B2 N7 C24 C23 -179.42(19) . . . . ?
C49 C50 C51 C52 0.4(6) . . . . ?
C50 C49 C50 C51 -0.6(7) 4_575 . . . ?
C50 C51 C52 C51 -0.3(7) . . . 4_575 ?
C53 C54 C55 C56 -0.5(5) . . . . ?
C54 C53 C54 C55 -0.4(6) 4_565 . . . ?
C54 C55 C56 C55 1.4(7) . . . 4_565 ?
